data_1574903
loop_
_publ_author_name
'Peter, Blessing D.'
'Yi, Qiuhao'
'Luo, Zhixun'

_publ_section_title
;
 Studying how small silver clusters grow and their optical properties.
;
_journal_issue 34
_journal_name_full Nanoscale
_journal_page_first 19821
_journal_page_last 19827
_journal_paper_doi 10.1039/d5nr01269d
_journal_volume 17
_journal_year 2025
_chemical_formula_moiety 'C51 H42 Ag2 N5 O6 P3, 2(C H2 Cl2)'
_chemical_formula_sum 'C53 H46 Ag2 Cl4 N5 O6 P3'
_chemical_formula_weight 1299.40
_space_group_crystal_system triclinic
_space_group_IT_number 2
_space_group_name_Hall '-P 1'
_space_group_name_H-M_alt 'P -1'
_atom_sites_solution_hydrogens geom
_atom_sites_solution_primary dual
_audit_creation_date 2023-09-20
_audit_creation_method
;
Olex2 1.5
(compiled 2023.08.24 svn.re1ec1418 for OlexSys, GUI svn.r6817)
;
_audit_update_record
;
2024-12-26 deposited with the CCDC.	2025-06-19 downloaded from the CCDC.
;
_cell_angle_alpha 96.807(2)
_cell_angle_beta 92.743(2)
_cell_angle_gamma 116.310(3)
_cell_formula_units_Z 2
_cell_length_a 12.0844(3)
_cell_length_b 12.6564(4)
_cell_length_c 19.7598(4)
_cell_measurement_reflns_used 29198
_cell_measurement_temperature 170.01(10)
_cell_measurement_theta_max 30.7530
_cell_measurement_theta_min 1.8500
_cell_volume 2672.83(14)
_computing_cell_refinement 'CrysAlisPro 1.171.39.45i (Rigaku OD, 2018)'
_computing_data_collection 'CrysAlisPro 1.171.39.45i (Rigaku OD, 2018)'
_computing_data_reduction 'CrysAlisPro 1.171.39.45i (Rigaku OD, 2018)'
_computing_molecular_graphics 'Olex2 1.5 (Dolomanov et al., 2009)'
_computing_publication_material 'Olex2 1.5 (Dolomanov et al., 2009)'
_computing_structure_refinement 'SHELXL 2018/3 (Sheldrick, 2015)'
_computing_structure_solution 'SHELXT 2018/2 (Sheldrick, 2018)'
_diffrn_ambient_environment N~2~
_diffrn_ambient_temperature 170.01(10)
_diffrn_detector 'CCD plate'
_diffrn_measured_fraction_theta_full 1.000
_diffrn_measured_fraction_theta_max 0.842
_diffrn_measurement_details
;
List of Runs (angles in degrees, time in seconds):

  # Type    Start    End  Width  t~exp~   \w     \q     \k     \f   Frames
#--------------------------------------------------------------------------
  1  \w    -59.00 -33.00   0.50    0.50    --    5.00  45.00 175.33   52
  2  \w    -14.00  78.00   0.50    0.50    --  -10.70  45.00 177.90  184
  3  \w     14.00  69.00   0.50    0.50    --  -10.70  45.00 -18.86  110
  4  \w    -23.00  29.00   0.50    0.50    --  -10.70  45.00  30.00  104
  5  \w   -100.00  13.00   0.50    0.50    --  -10.70  45.00 150.00  226
  6  \w    -97.00 -72.00   0.50    0.50    --  -10.70  45.00 -18.86   50
  7  \w    -52.00 -26.00   0.50    0.50    --  -10.70  45.00  30.00   52
  8  \w   -100.00  78.00   0.50    0.50    --  -10.70  45.00  90.00  356
;
_diffrn_measurement_device 'four-circle diffractometer'
_diffrn_measurement_device_type 'XtaLAB AFC10 (RCD3): fixed-chi single'
_diffrn_measurement_method '\w scans'
_diffrn_orient_matrix_type 'CrysAlisPro convention (1999,Acta A55,543-557)'
_diffrn_orient_matrix_UB_11 0.0121050000
_diffrn_orient_matrix_UB_12 -0.0135991000
_diffrn_orient_matrix_UB_13 -0.0338617000
_diffrn_orient_matrix_UB_21 -0.0637499000
_diffrn_orient_matrix_UB_22 -0.0217628000
_diffrn_orient_matrix_UB_23 -0.0117861000
_diffrn_orient_matrix_UB_31 0.0114954000
_diffrn_orient_matrix_UB_32 0.0578592000
_diffrn_orient_matrix_UB_33 -0.0061807000
_diffrn_radiation_monochromator mirror
_diffrn_radiation_probe x-ray
_diffrn_radiation_type 'Mo K\a'
_diffrn_radiation_wavelength 0.71073
_diffrn_reflns_av_R_equivalents 0.0395
_diffrn_reflns_av_unetI/netI 0.0425
_diffrn_reflns_Laue_measured_fraction_full 1.000
_diffrn_reflns_Laue_measured_fraction_max 0.842
_diffrn_reflns_limit_h_max 17
_diffrn_reflns_limit_h_min -17
_diffrn_reflns_limit_k_max 17
_diffrn_reflns_limit_k_min -17
_diffrn_reflns_limit_l_max 28
_diffrn_reflns_limit_l_min -27
_diffrn_reflns_number 43178
_diffrn_reflns_point_group_measured_fraction_full 1.000
_diffrn_reflns_point_group_measured_fraction_max 0.842
_diffrn_reflns_theta_full 25.242
_diffrn_reflns_theta_max 30.983
_diffrn_reflns_theta_min 1.817
_diffrn_source 'Rotating-anode X-ray tube'
_diffrn_source_type 'Rigaku (Mo) X-ray Source'
_exptl_absorpt_coefficient_mu 1.077
_exptl_absorpt_correction_T_max 1.00000
_exptl_absorpt_correction_T_min 0.72351
_exptl_absorpt_correction_type multi-scan
_exptl_absorpt_process_details
;
CrysAlisPro 1.171.39.45i (Rigaku Oxford Diffraction, 2018)
Empirical absorption correction using spherical harmonics,
 implemented in SCALE3 ABSPACK scaling algorithm.
;
_exptl_crystal_colour 'light colourless'
_exptl_crystal_density_diffrn 1.615
_exptl_crystal_description block
_exptl_crystal_F_000 1308
_exptl_crystal_size_max 0.4
_exptl_crystal_size_mid 0.18
_exptl_crystal_size_min 0.15
_refine_diff_density_max 1.065
_refine_diff_density_min -0.956
_refine_diff_density_rms 0.087
_refine_ls_extinction_method none
_refine_ls_goodness_of_fit_ref 1.109
_refine_ls_hydrogen_treatment constr
_refine_ls_matrix_type full
_refine_ls_number_parameters 658
_refine_ls_number_reflns 14330
_refine_ls_number_restraints 0
_refine_ls_restrained_S_all 1.109
_refine_ls_R_factor_all 0.0395
_refine_ls_R_factor_gt 0.0316
_refine_ls_shift/su_max 0.003
_refine_ls_shift/su_mean 0.000
_refine_ls_structure_factor_coef Fsqd
_refine_ls_weighting_details 'w=1/[\s^2^(Fo^2^)+(0.0380P)^2^+0.5733P] where P=(Fo^2^+2Fc^2^)/3'
_refine_ls_weighting_scheme calc
_refine_ls_wR_factor_gt 0.0800
_refine_ls_wR_factor_ref 0.0844
_reflns_Friedel_coverage 0.000
_reflns_number_gt 11993
_reflns_number_total 14330
_reflns_threshold_expression 'I > 2\s(I)'
_cod_data_source_file d5nr01269d2.cif
_cod_data_source_block mx10993
_cod_depositor_comments 'Adding full bibliography for 1574898--1574913.cif.'
_cod_database_code 1574903
_shelx_shelxl_version_number 2018/3
_chemical_oxdiff_formula AgNOCHClP
_chemical_oxdiff_usercomment 'Mn Ce C H O N'
_shelx_space_group_comment
;
The symmetry employed for this shelxl refinement is uniquely defined
by the following loop, which should always be used as a source of
symmetry information in preference to the above space-group names.
They are only intended as comments.
;
_olex2_refinement_description
;
1. Fixed Uiso
 At 1.2 times of:
  All C(H) groups, All C(H,H) groups
2.a Secondary CH2 refined with riding coordinates:
 C52(H52A,H52B), C53(H53A,H53B)
2.b Aromatic/amide H refined with riding coordinates:
 C2(H2), C3(H3), C4(H4), C5(H5), C7(H7), C8(H8), C9(H9), C10(H10), C11(H11),
 C13(H13), C14(H14), C15(H15), C16(H16), C17(H17), C18(H18), C19(H19), C20(H20),
  C21(H21), C24(H24), C25(H25), C26(H26), C27(H27), C28(H28), C30(H30),
 C31(H31), C32(H32), C33(H33), C34(H34), C35(H35), C36(H36), C37(H37), C38(H38),
  C41(H41), C42(H42), C43(H43), C44(H44), C45(H45), C47(H47), C48(H48),
 C49(H49), C50(H50), C51(H51)
;
_olex2_submission_special_instructions 'No special instructions were received'
_oxdiff_exptl_absorpt_empirical_details
;
Empirical correction (ABSPACK) includes:
- Absorption correction using spherical harmonics
- Frame scaling
;
_oxdiff_exptl_absorpt_empirical_full_max 2.187
_oxdiff_exptl_absorpt_empirical_full_min 0.481

loop_
_space_group_symop_operation_xyz
'x, y, z'
'-x, -y, -z'

loop_
_atom_site_label
_atom_site_type_symbol
_atom_site_fract_x
_atom_site_fract_y
_atom_site_fract_z
_atom_site_U_iso_or_equiv
_atom_site_adp_type
_atom_site_occupancy
_atom_site_site_symmetry_order
_atom_site_calc_flag
_atom_site_refinement_flags_posn
_atom_site_refinement_flags_adp
_atom_site_refinement_flags_occupancy
_atom_site_disorder_assembly
_atom_site_disorder_group
Ag1 Ag 0.72244(2) 0.32728(2) 0.64921(2) 0.02148(5) Uani 1 1 d . . . . .
Ag2 Ag 0.75696(2) 0.28515(2) 0.79718(2) 0.02292(5) Uani 1 1 d . . . . .
P1 P 0.84322(4) 0.53856(4) 0.70100(3) 0.02058(11) Uani 1 1 d . . . . .
P2 P 0.50824(4) 0.22920(4) 0.68812(3) 0.01936(10) Uani 1 1 d . . . . .
P3 P 0.87189(4) 0.20077(4) 0.73640(3) 0.02001(10) Uani 1 1 d . . . . .
O1 O 0.66281(18) 0.29081(15) 0.52500(8) 0.0428(4) Uani 1 1 d . . . . .
O2 O 0.70955(18) 0.47659(15) 0.53560(9) 0.0491(5) Uani 1 1 d . . . . .
O3 O 0.6069(2) 0.36056(16) 0.44319(8) 0.0520(5) Uani 1 1 d . . . . .
O4 O 0.80464(16) 0.27476(15) 0.92191(8) 0.0395(4) Uani 1 1 d . . . . .
O5 O 0.7472(2) 0.13793(17) 0.98522(10) 0.0675(7) Uani 1 1 d . . . . .
O6 O 0.63249(16) 0.11586(17) 0.89329(10) 0.0511(5) Uani 1 1 d . . . . .
N1 N 0.90713(15) 0.49998(14) 0.82471(9) 0.0236(4) Uani 1 1 d . . . . .
N2 N 0.73838(15) 0.14279(14) 0.61396(8) 0.0219(3) Uani 1 1 d . . . . .
N3 N 0.59707(15) 0.32936(15) 0.81777(8) 0.0236(3) Uani 1 1 d . . . . .
N4 N 0.66142(16) 0.37662(15) 0.50109(9) 0.0267(4) Uani 1 1 d . . . . .
N5 N 0.72756(18) 0.17709(18) 0.93393(9) 0.0341(4) Uani 1 1 d . . . . .
C1 C 0.94733(17) 0.57877(17) 0.78083(10) 0.0217(4) Uani 1 1 d . . . . .
C2 C 1.0553(2) 0.68571(19) 0.79689(12) 0.0315(5) Uani 1 1 d . . . . .
H2 H 1.083163 0.739275 0.764546 0.038 Uiso 1 1 calc R U . . .
C3 C 1.1214(2) 0.7128(2) 0.86092(12) 0.0368(5) Uani 1 1 d . . . . .
H3 H 1.194737 0.786079 0.873379 0.044 Uiso 1 1 calc R U . . .
C4 C 1.0805(2) 0.6333(2) 0.90609(12) 0.0330(5) Uani 1 1 d . . . . .
H4 H 1.124630 0.650301 0.950271 0.040 Uiso 1 1 calc R U . . .
C5 C 0.9734(2) 0.52773(19) 0.88607(11) 0.0288(5) Uani 1 1 d . . . . .
H5 H 0.945465 0.472199 0.917345 0.035 Uiso 1 1 calc R U . . .
C6 C 0.73804(17) 0.60024(17) 0.72780(10) 0.0231(4) Uani 1 1 d . . . . .
C7 C 0.7307(2) 0.6349(2) 0.79581(12) 0.0314(5) Uani 1 1 d . . . . .
H7 H 0.780742 0.625595 0.830872 0.038 Uiso 1 1 calc R U . . .
C8 C 0.6511(2) 0.6830(2) 0.81337(13) 0.0405(6) Uani 1 1 d . . . . .
H8 H 0.646877 0.706707 0.860246 0.049 Uiso 1 1 calc R U . . .
C9 C 0.5779(2) 0.6966(2) 0.76278(14) 0.0406(6) Uani 1 1 d . . . . .
H9 H 0.523868 0.730258 0.774846 0.049 Uiso 1 1 calc R U . . .
C10 C 0.5830(2) 0.6616(2) 0.69499(13) 0.0374(5) Uani 1 1 d . . . . .
H10 H 0.532034 0.670625 0.660330 0.045 Uiso 1 1 calc R U . . .
C11 C 0.66205(19) 0.61310(19) 0.67693(12) 0.0298(5) Uani 1 1 d . . . . .
H11 H 0.664783 0.588524 0.629966 0.036 Uiso 1 1 calc R U . . .
C12 C 0.93733(18) 0.64387(18) 0.64732(10) 0.0256(4) Uani 1 1 d . . . . .
C13 C 0.9555(2) 0.76179(19) 0.65585(12) 0.0325(5) Uani 1 1 d . . . . .
H13 H 0.917234 0.788354 0.690243 0.039 Uiso 1 1 calc R U . . .
C14 C 1.0288(2) 0.8402(2) 0.61467(14) 0.0429(6) Uani 1 1 d . . . . .
H14 H 1.039353 0.919867 0.620374 0.052 Uiso 1 1 calc R U . . .
C15 C 1.0857(2) 0.8037(3) 0.56604(15) 0.0493(7) Uani 1 1 d . . . . .
H15 H 1.136692 0.858397 0.538341 0.059 Uiso 1 1 calc R U . . .
C16 C 1.0700(2) 0.6884(3) 0.55663(14) 0.0480(7) Uani 1 1 d . . . . .
H16 H 1.110568 0.663799 0.522748 0.058 Uiso 1 1 calc R U . . .
C17 C 0.9944(2) 0.6072(2) 0.59689(12) 0.0357(5) Uani 1 1 d . . . . .
H17 H 0.982122 0.526978 0.589726 0.043 Uiso 1 1 calc R U . . .
C18 C 0.66967(19) 0.06993(18) 0.55672(10) 0.0265(4) Uani 1 1 d . . . . .
H18 H 0.638210 0.101666 0.523801 0.032 Uiso 1 1 calc R U . . .
C19 C 0.6426(2) -0.04939(19) 0.54357(11) 0.0326(5) Uani 1 1 d . . . . .
H19 H 0.592616 -0.098359 0.502767 0.039 Uiso 1 1 calc R U . . .
C20 C 0.6889(2) -0.09604(19) 0.59007(12) 0.0355(5) Uani 1 1 d . . . . .
H20 H 0.669847 -0.178118 0.582582 0.043 Uiso 1 1 calc R U . . .
C21 C 0.7638(2) -0.02137(19) 0.64815(11) 0.0321(5) Uani 1 1 d . . . . .
H21 H 0.799306 -0.050756 0.680483 0.039 Uiso 1 1 calc R U . . .
C22 C 0.78621(18) 0.09717(17) 0.65842(10) 0.0215(4) Uani 1 1 d . . . . .
C23 C 0.93242(19) 0.11681(17) 0.78150(10) 0.0250(4) Uani 1 1 d . . . . .
C24 C 1.0440(2) 0.1150(2) 0.76889(13) 0.0339(5) Uani 1 1 d . . . . .
H24 H 1.091849 0.159353 0.736124 0.041 Uiso 1 1 calc R U . . .
C25 C 1.0854(2) 0.0484(2) 0.80424(14) 0.0437(6) Uani 1 1 d . . . . .
H25 H 1.161520 0.047163 0.795546 0.052 Uiso 1 1 calc R U . . .
C26 C 1.0170(3) -0.0156(2) 0.85153(15) 0.0470(7) Uani 1 1 d . . . . .
H26 H 1.045991 -0.060625 0.875703 0.056 Uiso 1 1 calc R U . . .
C27 C 0.9062(2) -0.0149(2) 0.86425(14) 0.0417(6) Uani 1 1 d . . . . .
H27 H 0.859169 -0.059429 0.897165 0.050 Uiso 1 1 calc R U . . .
C28 C 0.8631(2) 0.05087(19) 0.82905(12) 0.0313(5) Uani 1 1 d . . . . .
H28 H 0.786313 0.050587 0.837570 0.038 Uiso 1 1 calc R U . . .
C29 C 1.00979(18) 0.31600(17) 0.70943(10) 0.0225(4) Uani 1 1 d . . . . .
C30 C 1.09893(19) 0.39835(19) 0.76193(12) 0.0293(5) Uani 1 1 d . . . . .
H30 H 1.085574 0.391152 0.808505 0.035 Uiso 1 1 calc R U . . .
C31 C 1.2061(2) 0.48992(19) 0.74632(13) 0.0355(5) Uani 1 1 d . . . . .
H31 H 1.266531 0.544922 0.782162 0.043 Uiso 1 1 calc R U . . .
C32 C 1.2255(2) 0.5017(2) 0.67913(14) 0.0373(5) Uani 1 1 d . . . . .
H32 H 1.299686 0.564510 0.668722 0.045 Uiso 1 1 calc R U . . .
C33 C 1.1380(2) 0.4227(2) 0.62658(13) 0.0343(5) Uani 1 1 d . . . . .
H33 H 1.151190 0.431914 0.580185 0.041 Uiso 1 1 calc R U . . .
C34 C 1.0306(2) 0.32967(19) 0.64185(11) 0.0285(4) Uani 1 1 d . . . . .
H34 H 0.970845 0.274881 0.605681 0.034 Uiso 1 1 calc R U . . .
C35 C 0.6005(2) 0.3842(2) 0.88056(11) 0.0343(5) Uani 1 1 d . . . . .
H35 H 0.664026 0.395380 0.914947 0.041 Uiso 1 1 calc R U . . .
C36 C 0.5155(3) 0.4250(2) 0.89729(12) 0.0446(6) Uani 1 1 d . . . . .
H36 H 0.521334 0.464572 0.942268 0.054 Uiso 1 1 calc R U . . .
C37 C 0.4220(2) 0.4080(2) 0.84827(13) 0.0444(6) Uani 1 1 d . . . . .
H37 H 0.362583 0.435768 0.858826 0.053 Uiso 1 1 calc R U . . .
C38 C 0.4159(2) 0.3496(2) 0.78301(12) 0.0324(5) Uani 1 1 d . . . . .
H38 H 0.352312 0.336640 0.748178 0.039 Uiso 1 1 calc R U . . .
C39 C 0.50420(17) 0.31071(17) 0.76974(10) 0.0222(4) Uani 1 1 d . . . . .
C40 C 0.38795(17) 0.23107(17) 0.63034(10) 0.0217(4) Uani 1 1 d . . . . .
C41 C 0.26444(19) 0.14489(19) 0.62203(12) 0.0306(5) Uani 1 1 d . . . . .
H41 H 0.237787 0.082013 0.648673 0.037 Uiso 1 1 calc R U . . .
C42 C 0.1804(2) 0.1517(2) 0.57433(13) 0.0383(6) Uani 1 1 d . . . . .
H42 H 0.096256 0.092473 0.567992 0.046 Uiso 1 1 calc R U . . .
C43 C 0.2177(2) 0.2431(2) 0.53630(12) 0.0378(6) Uani 1 1 d . . . . .
H43 H 0.159409 0.246626 0.503794 0.045 Uiso 1 1 calc R U . . .
C44 C 0.3403(2) 0.3304(2) 0.54511(12) 0.0340(5) Uani 1 1 d . . . . .
H44 H 0.365898 0.394475 0.519365 0.041 Uiso 1 1 calc R U . . .
C45 C 0.4244(2) 0.32329(18) 0.59151(11) 0.0272(4) Uani 1 1 d . . . . .
H45 H 0.508646 0.382299 0.597112 0.033 Uiso 1 1 calc R U . . .
C46 C 0.44535(17) 0.07634(17) 0.70566(11) 0.0231(4) Uani 1 1 d . . . . .
C47 C 0.4212(2) -0.01365(19) 0.65066(13) 0.0331(5) Uani 1 1 d . . . . .
H47 H 0.434804 0.005861 0.605836 0.040 Uiso 1 1 calc R U . . .
C48 C 0.3774(2) -0.1314(2) 0.66086(15) 0.0437(6) Uani 1 1 d . . . . .
H48 H 0.359781 -0.192421 0.623036 0.052 Uiso 1 1 calc R U . . .
C49 C 0.3597(2) -0.1595(2) 0.72586(16) 0.0485(7) Uani 1 1 d . . . . .
H49 H 0.329644 -0.240007 0.733059 0.058 Uiso 1 1 calc R U . . .
C50 C 0.3854(3) -0.0713(2) 0.78013(15) 0.0524(7) Uani 1 1 d . . . . .
H50 H 0.374331 -0.091008 0.825064 0.063 Uiso 1 1 calc R U . . .
C51 C 0.4272(2) 0.0462(2) 0.77049(12) 0.0379(5) Uani 1 1 d . . . . .
H51 H 0.443580 0.106280 0.808632 0.045 Uiso 1 1 calc R U . . .
Cl1 Cl 1.18967(7) 0.43270(6) 0.96056(4) 0.05040(16) Uani 1 1 d . . . . .
Cl2 Cl 1.10718(11) 0.22625(9) 1.02977(5) 0.0804(3) Uani 1 1 d . . . . .
C52 C 1.0845(3) 0.2805(2) 0.95646(13) 0.0467(6) Uani 1 1 d . . . . .
H52A H 0.998338 0.270525 0.951049 0.056 Uiso 1 1 calc R U . . .
H52B H 1.095487 0.233712 0.915847 0.056 Uiso 1 1 calc R U . . .
Cl3 Cl 0.66198(12) -0.13983(13) 1.03431(11) 0.1476(7) Uani 1 1 d . . . . .
Cl4 Cl 0.43883(11) -0.26994(9) 0.93842(6) 0.0983(4) Uani 1 1 d . . . . .
C53 C 0.5435(3) -0.1320(3) 0.9868(2) 0.0680(9) Uani 1 1 d . . . . .
H53A H 0.579622 -0.073058 0.955346 0.082 Uiso 1 1 calc R U . . .
H53B H 0.497600 -0.103357 1.018070 0.082 Uiso 1 1 calc R U . . .

loop_
_atom_site_aniso_label
_atom_site_aniso_U_11
_atom_site_aniso_U_22
_atom_site_aniso_U_33
_atom_site_aniso_U_23
_atom_site_aniso_U_13
_atom_site_aniso_U_12
Ag1 0.02119(7) 0.01802(8) 0.02272(8) 0.00041(6) -0.00094(5) 0.00763(6)
Ag2 0.02170(8) 0.02629(8) 0.02133(8) -0.00038(6) -0.00074(5) 0.01264(6)
P1 0.0192(2) 0.0168(2) 0.0228(2) 0.00075(18) -0.00248(18) 0.00659(19)
P2 0.0167(2) 0.0183(2) 0.0211(2) 0.00042(18) -0.00128(17) 0.00708(19)
P3 0.0209(2) 0.0193(2) 0.0205(2) 0.00176(18) 0.00002(18) 0.0102(2)
O1 0.0725(13) 0.0383(9) 0.0298(9) 0.0094(7) 0.0030(8) 0.0351(9)
O2 0.0622(12) 0.0275(9) 0.0446(10) -0.0002(7) -0.0175(9) 0.0124(9)
O3 0.0812(14) 0.0484(11) 0.0251(9) 0.0034(8) -0.0152(9) 0.0307(10)
O4 0.0462(10) 0.0352(9) 0.0304(9) 0.0082(7) -0.0019(7) 0.0122(8)
O5 0.0902(16) 0.0432(11) 0.0413(11) 0.0143(9) -0.0224(11) 0.0065(11)
O6 0.0340(9) 0.0575(12) 0.0469(11) 0.0037(9) -0.0111(8) 0.0099(9)
N1 0.0226(8) 0.0204(8) 0.0263(9) 0.0000(7) -0.0036(6) 0.0101(7)
N2 0.0222(8) 0.0198(8) 0.0224(8) 0.0001(6) -0.0009(6) 0.0096(7)
N3 0.0226(8) 0.0247(8) 0.0214(8) -0.0004(7) 0.0005(6) 0.0100(7)
N4 0.0308(9) 0.0250(9) 0.0234(9) 0.0052(7) 0.0022(7) 0.0115(8)
N5 0.0349(10) 0.0395(11) 0.0236(9) -0.0001(8) -0.0029(8) 0.0147(9)
C1 0.0207(9) 0.0211(9) 0.0228(9) -0.0011(7) -0.0021(7) 0.0104(8)
C2 0.0261(10) 0.0259(11) 0.0340(12) 0.0043(9) -0.0060(9) 0.0054(9)
C3 0.0278(11) 0.0274(11) 0.0402(13) 0.0024(10) -0.0111(10) 0.0012(9)
C4 0.0319(11) 0.0323(11) 0.0298(11) -0.0019(9) -0.0102(9) 0.0131(10)
C5 0.0319(11) 0.0278(11) 0.0257(10) 0.0005(8) -0.0036(8) 0.0143(9)
C6 0.0185(9) 0.0174(9) 0.0301(10) 0.0017(8) -0.0022(7) 0.0060(7)
C7 0.0303(11) 0.0336(11) 0.0320(11) 0.0003(9) -0.0026(9) 0.0177(10)
C8 0.0392(13) 0.0449(14) 0.0409(14) -0.0021(11) 0.0034(10) 0.0244(12)
C9 0.0311(12) 0.0403(13) 0.0579(16) 0.0072(12) 0.0042(11) 0.0231(11)
C10 0.0249(10) 0.0424(13) 0.0489(15) 0.0147(11) -0.0010(10) 0.0174(10)
C11 0.0226(10) 0.0306(11) 0.0332(12) 0.0057(9) -0.0031(8) 0.0098(9)
C12 0.0190(9) 0.0262(10) 0.0266(10) 0.0037(8) -0.0030(7) 0.0064(8)
C13 0.0255(10) 0.0248(11) 0.0395(13) 0.0078(9) -0.0018(9) 0.0043(9)
C14 0.0310(12) 0.0335(13) 0.0516(16) 0.0183(11) -0.0044(11) 0.0014(10)
C15 0.0266(12) 0.0574(17) 0.0486(16) 0.0268(13) 0.0009(11) 0.0013(12)
C16 0.0296(12) 0.075(2) 0.0369(14) 0.0119(13) 0.0101(10) 0.0205(13)
C17 0.0309(11) 0.0427(13) 0.0333(12) 0.0052(10) 0.0030(9) 0.0167(11)
C18 0.0295(10) 0.0250(10) 0.0224(10) -0.0005(8) -0.0030(8) 0.0116(9)
C19 0.0402(12) 0.0234(10) 0.0277(11) -0.0047(9) -0.0024(9) 0.0114(10)
C20 0.0530(14) 0.0186(10) 0.0325(12) -0.0010(9) 0.0025(10) 0.0155(10)
C21 0.0454(13) 0.0262(11) 0.0288(11) 0.0024(9) 0.0000(9) 0.0206(10)
C22 0.0229(9) 0.0201(9) 0.0222(9) 0.0020(7) 0.0016(7) 0.0107(8)
C23 0.0278(10) 0.0225(10) 0.0259(10) 0.0019(8) -0.0016(8) 0.0135(8)
C24 0.0341(12) 0.0359(12) 0.0395(13) 0.0096(10) 0.0049(10) 0.0219(10)
C25 0.0426(14) 0.0477(15) 0.0551(16) 0.0132(12) 0.0024(12) 0.0321(13)
C26 0.0557(16) 0.0410(14) 0.0555(17) 0.0151(12) -0.0045(13) 0.0309(13)
C27 0.0503(15) 0.0327(12) 0.0453(15) 0.0192(11) 0.0049(12) 0.0184(12)
C28 0.0326(11) 0.0258(11) 0.0348(12) 0.0059(9) 0.0018(9) 0.0124(9)
C29 0.0216(9) 0.0200(9) 0.0286(10) 0.0046(8) 0.0022(7) 0.0116(8)
C30 0.0278(10) 0.0281(11) 0.0330(11) 0.0019(9) -0.0006(9) 0.0145(9)
C31 0.0242(10) 0.0255(11) 0.0501(15) -0.0006(10) -0.0043(10) 0.0078(9)
C32 0.0236(10) 0.0266(11) 0.0608(17) 0.0102(11) 0.0089(10) 0.0094(9)
C33 0.0340(12) 0.0333(12) 0.0408(13) 0.0133(10) 0.0147(10) 0.0170(10)
C34 0.0284(10) 0.0272(10) 0.0300(11) 0.0036(9) 0.0054(8) 0.0127(9)
C35 0.0369(12) 0.0410(13) 0.0255(11) -0.0038(9) -0.0012(9) 0.0207(11)
C36 0.0549(16) 0.0591(16) 0.0277(12) -0.0076(11) 0.0067(11) 0.0361(14)
C37 0.0470(14) 0.0587(16) 0.0410(14) -0.0018(12) 0.0092(11) 0.0379(14)
C38 0.0308(11) 0.0396(12) 0.0318(12) 0.0007(10) 0.0009(9) 0.0219(10)
C39 0.0202(9) 0.0208(9) 0.0244(10) 0.0014(7) 0.0013(7) 0.0087(8)
C40 0.0206(9) 0.0210(9) 0.0235(10) -0.0011(7) -0.0016(7) 0.0108(8)
C41 0.0217(10) 0.0273(11) 0.0399(12) 0.0069(9) -0.0032(9) 0.0089(9)
C42 0.0255(11) 0.0349(12) 0.0501(15) 0.0009(11) -0.0119(10) 0.0127(10)
C43 0.0415(13) 0.0423(13) 0.0370(13) -0.0009(10) -0.0110(10) 0.0287(12)
C44 0.0466(13) 0.0344(12) 0.0313(12) 0.0081(9) 0.0023(10) 0.0270(11)
C45 0.0284(10) 0.0235(10) 0.0299(11) 0.0036(8) 0.0018(8) 0.0122(9)
C46 0.0166(8) 0.0206(9) 0.0316(11) 0.0044(8) -0.0011(7) 0.0081(8)
C47 0.0345(12) 0.0267(11) 0.0382(13) 0.0012(9) 0.0043(9) 0.0147(10)
C48 0.0368(13) 0.0247(11) 0.0653(18) -0.0052(11) -0.0030(12) 0.0140(10)
C49 0.0382(13) 0.0225(11) 0.078(2) 0.0122(12) -0.0056(13) 0.0082(11)
C50 0.0573(17) 0.0383(14) 0.0487(16) 0.0204(12) 0.0009(13) 0.0074(13)
C51 0.0415(13) 0.0255(11) 0.0346(13) 0.0069(9) -0.0014(10) 0.0045(10)
Cl1 0.0542(4) 0.0459(4) 0.0456(4) 0.0005(3) 0.0042(3) 0.0195(3)
Cl2 0.1285(9) 0.0917(6) 0.0588(5) 0.0373(5) 0.0218(5) 0.0762(7)
C52 0.0562(16) 0.0439(15) 0.0378(14) 0.0042(11) -0.0066(12) 0.0224(13)
Cl3 0.0710(7) 0.1203(11) 0.266(2) 0.0935(12) 0.0098(10) 0.0414(7)
Cl4 0.1044(8) 0.0668(6) 0.1043(8) -0.0034(5) 0.0431(7) 0.0224(6)
C53 0.0583(19) 0.0498(18) 0.102(3) 0.0225(18) 0.0323(18) 0.0255(16)

loop_
_atom_type_symbol
_atom_type_description
_atom_type_scat_dispersion_real
_atom_type_scat_dispersion_imag
_atom_type_scat_source
C C 0.0033 0.0016 'International Tables Vol C Tables 4.2.6.8 and 6.1.1.4'
H H 0.0000 0.0000 'International Tables Vol C Tables 4.2.6.8 and 6.1.1.4'
Ag Ag -0.8971 1.1015 'International Tables Vol C Tables 4.2.6.8 and 6.1.1.4'
Cl Cl 0.1484 0.1585 'International Tables Vol C Tables 4.2.6.8 and 6.1.1.4'
N N 0.0061 0.0033 'International Tables Vol C Tables 4.2.6.8 and 6.1.1.4'
O O 0.0106 0.0060 'International Tables Vol C Tables 4.2.6.8 and 6.1.1.4'
P P 0.1023 0.0942 'International Tables Vol C Tables 4.2.6.8 and 6.1.1.4'

loop_
_geom_angle_atom_site_label_1
_geom_angle_atom_site_label_2
_geom_angle_atom_site_label_3
_geom_angle
_geom_angle_site_symmetry_1
_geom_angle_site_symmetry_3
_geom_angle_publ_flag
P1 Ag1 Ag2 82.884(13) . . ?
P1 Ag1 P2 113.228(17) . . ?
P2 Ag1 Ag2 73.005(12) . . ?
O1 Ag1 Ag2 161.58(4) . . ?
O1 Ag1 P1 115.50(4) . . ?
O1 Ag1 P2 99.00(5) . . ?
N2 Ag1 Ag2 86.06(4) . . ?
N2 Ag1 P1 143.44(4) . . ?
N2 Ag1 P2 96.41(4) . . ?
N2 Ag1 O1 78.26(5) . . ?
P3 Ag2 Ag1 76.482(13) . . ?
P3 Ag2 O4 104.40(4) . . ?
P3 Ag2 N1 102.96(4) . . ?
O4 Ag2 Ag1 173.48(4) . . ?
N1 Ag2 Ag1 87.38(4) . . ?
N1 Ag2 O4 86.13(6) . . ?
N3 Ag2 Ag1 86.88(4) . . ?
N3 Ag2 P3 157.99(4) . . ?
N3 Ag2 O4 93.78(6) . . ?
N3 Ag2 N1 90.38(6) . . ?
C1 P1 Ag1 119.87(6) . . ?
C6 P1 Ag1 109.93(6) . . ?
C6 P1 C1 100.76(9) . . ?
C12 P1 Ag1 118.27(7) . . ?
C12 P1 C1 103.34(9) . . ?
C12 P1 C6 101.94(10) . . ?
C39 P2 Ag1 110.13(7) . . ?
C40 P2 Ag1 113.41(7) . . ?
C40 P2 C39 104.63(8) . . ?
C40 P2 C46 104.98(9) . . ?
C46 P2 Ag1 119.86(6) . . ?
C46 P2 C39 102.29(10) . . ?
C22 P3 Ag2 114.32(6) . . ?
C23 P3 Ag2 117.84(7) . . ?
C23 P3 C22 103.19(9) . . ?
C29 P3 Ag2 111.10(6) . . ?
C29 P3 C22 105.72(9) . . ?
C29 P3 C23 103.42(9) . . ?
N4 O1 Ag1 114.97(12) . . ?
N5 O4 Ag2 107.50(12) . . ?
C1 N1 Ag2 127.17(12) . . ?
C5 N1 Ag2 112.67(14) . . ?
C5 N1 C1 118.05(18) . . ?
C18 N2 Ag1 118.99(12) . . ?
C18 N2 C22 117.47(16) . . ?
C22 N2 Ag1 121.12(12) . . ?
C35 N3 Ag2 117.26(13) . . ?
C35 N3 C39 118.29(17) . . ?
C39 N3 Ag2 124.30(12) . . ?
O2 N4 O1 120.26(18) . . ?
O2 N4 O3 119.80(18) . . ?
O3 N4 O1 119.88(18) . . ?
O4 N5 O5 119.98(19) . . ?
O4 N5 O6 120.2(2) . . ?
O5 N5 O6 119.8(2) . . ?
N1 C1 P1 114.77(14) . . ?
N1 C1 C2 122.07(18) . . ?
C2 C1 P1 123.03(17) . . ?
C1 C2 H2 120.6 . . ?
C3 C2 C1 118.7(2) . . ?
C3 C2 H2 120.6 . . ?
C2 C3 H3 120.3 . . ?
C4 C3 C2 119.5(2) . . ?
C4 C3 H3 120.3 . . ?
C3 C4 H4 120.7 . . ?
C3 C4 C5 118.5(2) . . ?
C5 C4 H4 120.7 . . ?
N1 C5 C4 123.1(2) . . ?
N1 C5 H5 118.4 . . ?
C4 C5 H5 118.4 . . ?
C7 C6 P1 122.97(15) . . ?
C7 C6 C11 118.73(18) . . ?
C11 C6 P1 118.30(16) . . ?
C6 C7 H7 119.6 . . ?
C6 C7 C8 120.7(2) . . ?
C8 C7 H7 119.6 . . ?
C7 C8 H8 120.0 . . ?
C9 C8 C7 120.0(2) . . ?
C9 C8 H8 120.0 . . ?
C8 C9 H9 119.9 . . ?
C10 C9 C8 120.2(2) . . ?
C10 C9 H9 119.9 . . ?
C9 C10 H10 119.8 . . ?
C9 C10 C11 120.3(2) . . ?
C11 C10 H10 119.8 . . ?
C6 C11 H11 120.0 . . ?
C10 C11 C6 120.1(2) . . ?
C10 C11 H11 120.0 . . ?
C13 C12 P1 121.90(17) . . ?
C17 C12 P1 119.39(17) . . ?
C17 C12 C13 118.7(2) . . ?
C12 C13 H13 119.7 . . ?
C14 C13 C12 120.6(2) . . ?
C14 C13 H13 119.7 . . ?
C13 C14 H14 119.9 . . ?
C15 C14 C13 120.2(2) . . ?
C15 C14 H14 119.9 . . ?
C14 C15 H15 119.7 . . ?
C14 C15 C16 120.6(3) . . ?
C16 C15 H15 119.7 . . ?
C15 C16 H16 120.0 . . ?
C15 C16 C17 120.0(2) . . ?
C17 C16 H16 120.0 . . ?
C12 C17 C16 119.9(2) . . ?
C12 C17 H17 120.1 . . ?
C16 C17 H17 120.1 . . ?
N2 C18 H18 118.6 . . ?
N2 C18 C19 122.89(19) . . ?
C19 C18 H18 118.6 . . ?
C18 C19 H19 120.4 . . ?
C20 C19 C18 119.25(18) . . ?
C20 C19 H19 120.4 . . ?
C19 C20 H20 120.6 . . ?
C19 C20 C21 118.75(19) . . ?
C21 C20 H20 120.6 . . ?
C20 C21 H21 120.5 . . ?
C20 C21 C22 119.0(2) . . ?
C22 C21 H21 120.5 . . ?
N2 C22 P3 114.24(13) . . ?
N2 C22 C21 122.60(17) . . ?
C21 C22 P3 122.97(15) . . ?
C24 C23 P3 122.29(18) . . ?
C28 C23 P3 118.34(16) . . ?
C28 C23 C24 119.4(2) . . ?
C23 C24 H24 120.0 . . ?
C25 C24 C23 120.0(2) . . ?
C25 C24 H24 120.0 . . ?
C24 C25 H25 119.9 . . ?
C26 C25 C24 120.2(2) . . ?
C26 C25 H25 119.9 . . ?
C25 C26 H26 119.8 . . ?
C25 C26 C27 120.3(2) . . ?
C27 C26 H26 119.8 . . ?
C26 C27 H27 119.9 . . ?
C26 C27 C28 120.2(3) . . ?
C28 C27 H27 119.9 . . ?
C23 C28 C27 119.9(2) . . ?
C23 C28 H28 120.0 . . ?
C27 C28 H28 120.0 . . ?
C30 C29 P3 116.28(17) . . ?
C34 C29 P3 125.04(15) . . ?
C34 C29 C30 118.7(2) . . ?
C29 C30 H30 119.8 . . ?
C31 C30 C29 120.4(2) . . ?
C31 C30 H30 119.8 . . ?
C30 C31 H31 119.9 . . ?
C32 C31 C30 120.2(2) . . ?
C32 C31 H31 119.9 . . ?
C31 C32 H32 119.8 . . ?
C31 C32 C33 120.4(2) . . ?
C33 C32 H32 119.8 . . ?
C32 C33 H33 120.1 . . ?
C32 C33 C34 119.7(2) . . ?
C34 C33 H33 120.1 . . ?
C29 C34 C33 120.6(2) . . ?
C29 C34 H34 119.7 . . ?
C33 C34 H34 119.7 . . ?
N3 C35 H35 118.7 . . ?
N3 C35 C36 122.6(2) . . ?
C36 C35 H35 118.7 . . ?
C35 C36 H36 120.3 . . ?
C37 C36 C35 119.4(2) . . ?
C37 C36 H36 120.3 . . ?
C36 C37 H37 120.6 . . ?
C36 C37 C38 118.9(2) . . ?
C38 C37 H37 120.6 . . ?
C37 C38 H38 120.6 . . ?
C39 C38 C37 118.8(2) . . ?
C39 C38 H38 120.6 . . ?
N3 C39 P2 113.07(13) . . ?
N3 C39 C38 122.15(18) . . ?
C38 C39 P2 124.78(15) . . ?
C41 C40 P2 123.78(17) . . ?
C45 C40 P2 116.89(15) . . ?
C45 C40 C41 119.31(18) . . ?
C40 C41 H41 120.3 . . ?
C42 C41 C40 119.3(2) . . ?
C42 C41 H41 120.3 . . ?
C41 C42 H42 119.6 . . ?
C43 C42 C41 120.7(2) . . ?
C43 C42 H42 119.6 . . ?
C42 C43 H43 119.9 . . ?
C42 C43 C44 120.3(2) . . ?
C44 C43 H43 119.9 . . ?
C43 C44 H44 120.3 . . ?
C45 C44 C43 119.3(2) . . ?
C45 C44 H44 120.3 . . ?
C40 C45 H45 119.5 . . ?
C44 C45 C40 121.0(2) . . ?
C44 C45 H45 119.5 . . ?
C47 C46 P2 117.61(17) . . ?
C51 C46 P2 123.62(15) . . ?
C51 C46 C47 118.7(2) . . ?
C46 C47 H47 119.7 . . ?
C48 C47 C46 120.6(2) . . ?
C48 C47 H47 119.7 . . ?
C47 C48 H48 120.1 . . ?
C49 C48 C47 119.8(2) . . ?
C49 C48 H48 120.1 . . ?
C48 C49 H49 120.0 . . ?
C50 C49 C48 119.9(2) . . ?
C50 C49 H49 120.0 . . ?
C49 C50 H50 119.6 . . ?
C49 C50 C51 120.9(3) . . ?
C51 C50 H50 119.6 . . ?
C46 C51 C50 120.2(2) . . ?
C46 C51 H51 119.9 . . ?
C50 C51 H51 119.9 . . ?
Cl1 C52 H52A 109.3 . . ?
Cl1 C52 H52B 109.3 . . ?
Cl2 C52 Cl1 111.39(14) . . ?
Cl2 C52 H52A 109.3 . . ?
Cl2 C52 H52B 109.3 . . ?
H52A C52 H52B 108.0 . . ?
Cl3 C53 Cl4 112.93(18) . . ?
Cl3 C53 H53A 109.0 . . ?
Cl3 C53 H53B 109.0 . . ?
Cl4 C53 H53A 109.0 . . ?
Cl4 C53 H53B 109.0 . . ?
H53A C53 H53B 107.8 . . ?

loop_
_geom_bond_atom_site_label_1
_geom_bond_atom_site_label_2
_geom_bond_distance
_geom_bond_site_symmetry_2
_geom_bond_publ_flag
Ag1 Ag2 3.0754(2) . ?
Ag1 P1 2.4650(5) . ?
Ag1 P2 2.5300(5) . ?
Ag1 O1 2.4542(16) . ?
Ag1 N2 2.4496(15) . ?
Ag2 P3 2.3838(5) . ?
Ag2 O4 2.5361(16) . ?
Ag2 N1 2.4826(16) . ?
Ag2 N3 2.2784(16) . ?
P1 C1 1.8391(18) . ?
P1 C6 1.8307(19) . ?
P1 C12 1.817(2) . ?
P2 C39 1.824(2) . ?
P2 C40 1.8152(18) . ?
P2 C46 1.822(2) . ?
P3 C22 1.8249(18) . ?
P3 C23 1.819(2) . ?
P3 C29 1.817(2) . ?
O1 N4 1.241(2) . ?
O2 N4 1.229(2) . ?
O3 N4 1.241(2) . ?
O4 N5 1.234(3) . ?
O5 N5 1.237(3) . ?
O6 N5 1.241(2) . ?
N1 C1 1.341(3) . ?
N1 C5 1.338(2) . ?
N2 C18 1.343(2) . ?
N2 C22 1.344(2) . ?
N3 C35 1.337(3) . ?
N3 C39 1.351(2) . ?
C1 C2 1.388(3) . ?
C2 H2 0.9500 . ?
C2 C3 1.384(3) . ?
C3 H3 0.9500 . ?
C3 C4 1.366(4) . ?
C4 H4 0.9500 . ?
C4 C5 1.382(3) . ?
C5 H5 0.9500 . ?
C6 C7 1.383(3) . ?
C6 C11 1.401(3) . ?
C7 H7 0.9500 . ?
C7 C8 1.385(3) . ?
C8 H8 0.9500 . ?
C8 C9 1.379(3) . ?
C9 H9 0.9500 . ?
C9 C10 1.373(4) . ?
C10 H10 0.9500 . ?
C10 C11 1.384(3) . ?
C11 H11 0.9500 . ?
C12 C13 1.397(3) . ?
C12 C17 1.387(3) . ?
C13 H13 0.9500 . ?
C13 C14 1.383(3) . ?
C14 H14 0.9500 . ?
C14 C15 1.360(4) . ?
C15 H15 0.9500 . ?
C15 C16 1.374(4) . ?
C16 H16 0.9500 . ?
C16 C17 1.398(4) . ?
C17 H17 0.9500 . ?
C18 H18 0.9500 . ?
C18 C19 1.384(3) . ?
C19 H19 0.9500 . ?
C19 C20 1.370(3) . ?
C20 H20 0.9500 . ?
C20 C21 1.384(3) . ?
C21 H21 0.9500 . ?
C21 C22 1.388(3) . ?
C23 C24 1.393(3) . ?
C23 C28 1.386(3) . ?
C24 H24 0.9500 . ?
C24 C25 1.389(3) . ?
C25 H25 0.9500 . ?
C25 C26 1.368(4) . ?
C26 H26 0.9500 . ?
C26 C27 1.377(4) . ?
C27 H27 0.9500 . ?
C27 C28 1.391(3) . ?
C28 H28 0.9500 . ?
C29 C30 1.402(3) . ?
C29 C34 1.387(3) . ?
C30 H30 0.9500 . ?
C30 C31 1.381(3) . ?
C31 H31 0.9500 . ?
C31 C32 1.373(4) . ?
C32 H32 0.9500 . ?
C32 C33 1.382(3) . ?
C33 H33 0.9500 . ?
C33 C34 1.388(3) . ?
C34 H34 0.9500 . ?
C35 H35 0.9500 . ?
C35 C36 1.376(3) . ?
C36 H36 0.9500 . ?
C36 C37 1.375(3) . ?
C37 H37 0.9500 . ?
C37 C38 1.390(3) . ?
C38 H38 0.9500 . ?
C38 C39 1.382(3) . ?
C40 C41 1.391(3) . ?
C40 C45 1.391(3) . ?
C41 H41 0.9500 . ?
C41 C42 1.390(3) . ?
C42 H42 0.9500 . ?
C42 C43 1.372(4) . ?
C43 H43 0.9500 . ?
C43 C44 1.387(3) . ?
C44 H44 0.9500 . ?
C44 C45 1.376(3) . ?
C45 H45 0.9500 . ?
C46 C47 1.394(3) . ?
C46 C51 1.380(3) . ?
C47 H47 0.9500 . ?
C47 C48 1.387(3) . ?
C48 H48 0.9500 . ?
C48 C49 1.374(4) . ?
C49 H49 0.9500 . ?
C49 C50 1.367(4) . ?
C50 H50 0.9500 . ?
C50 C51 1.383(3) . ?
C51 H51 0.9500 . ?
Cl1 C52 1.765(3) . ?
Cl2 C52 1.735(3) . ?
C52 H52A 0.9900 . ?
C52 H52B 0.9900 . ?
Cl3 C53 1.720(4) . ?
Cl4 C53 1.758(4) . ?
C53 H53A 0.9900 . ?
C53 H53B 0.9900 . ?

loop_
_geom_torsion_atom_site_label_1
_geom_torsion_atom_site_label_2
_geom_torsion_atom_site_label_3
_geom_torsion_atom_site_label_4
_geom_torsion
_geom_torsion_site_symmetry_1
_geom_torsion_site_symmetry_2
_geom_torsion_site_symmetry_3
_geom_torsion_site_symmetry_4
_geom_torsion_publ_flag
Ag1 P1 C1 N1 -34.39(16) . . . . ?
Ag1 P1 C1 C2 149.62(15) . . . . ?
Ag1 P1 C6 C7 112.73(17) . . . . ?
Ag1 P1 C6 C11 -67.48(17) . . . . ?
Ag1 P1 C12 C13 146.23(14) . . . . ?
Ag1 P1 C12 C17 -34.64(18) . . . . ?
Ag1 P2 C39 N3 -51.29(16) . . . . ?
Ag1 P2 C39 C38 129.31(19) . . . . ?
Ag1 P2 C40 C41 151.12(16) . . . . ?
Ag1 P2 C40 C45 -27.26(16) . . . . ?
Ag1 P2 C46 C47 -65.43(17) . . . . ?
Ag1 P2 C46 C51 110.79(18) . . . . ?
Ag1 O1 N4 O2 13.2(3) . . . . ?
Ag1 O1 N4 O3 -163.81(17) . . . . ?
Ag1 N2 C18 C19 -159.81(18) . . . . ?
Ag1 N2 C22 P3 -15.1(2) . . . . ?
Ag1 N2 C22 C21 160.06(17) . . . . ?
Ag2 P3 C22 N2 54.70(17) . . . . ?
Ag2 P3 C22 C21 -120.44(17) . . . . ?
Ag2 P3 C23 C24 -146.95(15) . . . . ?
Ag2 P3 C23 C28 34.27(18) . . . . ?
Ag2 P3 C29 C30 63.34(15) . . . . ?
Ag2 P3 C29 C34 -114.73(16) . . . . ?
Ag2 O4 N5 O5 162.67(19) . . . . ?
Ag2 O4 N5 O6 -14.5(2) . . . . ?
Ag2 N1 C1 P1 22.8(2) . . . . ?
Ag2 N1 C1 C2 -161.15(15) . . . . ?
Ag2 N1 C5 C4 164.81(17) . . . . ?
Ag2 N3 C35 C36 174.0(2) . . . . ?
Ag2 N3 C39 P2 7.1(2) . . . . ?
Ag2 N3 C39 C38 -173.53(17) . . . . ?
P1 C1 C2 C3 174.04(17) . . . . ?
P1 C6 C7 C8 178.86(18) . . . . ?
P1 C6 C11 C10 -178.73(17) . . . . ?
P1 C12 C13 C14 179.30(16) . . . . ?
P1 C12 C17 C16 -178.11(17) . . . . ?
P2 C40 C41 C42 -177.36(17) . . . . ?
P2 C40 C45 C44 178.40(16) . . . . ?
P2 C46 C47 C48 177.71(17) . . . . ?
P2 C46 C51 C50 -176.5(2) . . . . ?
P3 C23 C24 C25 -179.30(18) . . . . ?
P3 C23 C28 C27 179.69(17) . . . . ?
P3 C29 C30 C31 -179.24(16) . . . . ?
P3 C29 C34 C33 178.41(15) . . . . ?
N1 C1 C2 C3 -1.7(3) . . . . ?
N2 C18 C19 C20 -1.0(4) . . . . ?
N3 C35 C36 C37 0.9(4) . . . . ?
C1 P1 C6 C7 -14.7(2) . . . . ?
C1 P1 C6 C11 165.07(17) . . . . ?
C1 P1 C12 C13 -78.65(17) . . . . ?
C1 P1 C12 C17 100.48(17) . . . . ?
C1 N1 C5 C4 0.1(3) . . . . ?
C1 C2 C3 C4 1.1(4) . . . . ?
C2 C3 C4 C5 0.0(4) . . . . ?
C3 C4 C5 N1 -0.6(3) . . . . ?
C5 N1 C1 P1 -175.00(14) . . . . ?
C5 N1 C1 C2 1.0(3) . . . . ?
C6 P1 C1 N1 86.23(15) . . . . ?
C6 P1 C1 C2 -89.76(19) . . . . ?
C6 P1 C12 C13 25.61(18) . . . . ?
C6 P1 C12 C17 -155.26(16) . . . . ?
C6 C7 C8 C9 0.1(4) . . . . ?
C7 C6 C11 C10 1.1(3) . . . . ?
C7 C8 C9 C10 0.5(4) . . . . ?
C8 C9 C10 C11 -0.4(4) . . . . ?
C9 C10 C11 C6 -0.4(4) . . . . ?
C11 C6 C7 C8 -0.9(3) . . . . ?
C12 P1 C1 N1 -168.61(14) . . . . ?
C12 P1 C1 C2 15.4(2) . . . . ?
C12 P1 C6 C7 -121.00(19) . . . . ?
C12 P1 C6 C11 58.79(18) . . . . ?
C12 C13 C14 C15 -1.1(3) . . . . ?
C13 C12 C17 C16 1.0(3) . . . . ?
C13 C14 C15 C16 0.8(4) . . . . ?
C14 C15 C16 C17 0.4(4) . . . . ?
C15 C16 C17 C12 -1.4(3) . . . . ?
C17 C12 C13 C14 0.2(3) . . . . ?
C18 N2 C22 P3 -177.25(15) . . . . ?
C18 N2 C22 C21 -2.1(3) . . . . ?
C18 C19 C20 C21 -1.5(4) . . . . ?
C19 C20 C21 C22 2.1(4) . . . . ?
C20 C21 C22 P3 174.46(19) . . . . ?
C20 C21 C22 N2 -0.3(4) . . . . ?
C22 P3 C23 C24 86.03(18) . . . . ?
C22 P3 C23 C28 -92.74(17) . . . . ?
C22 P3 C29 C30 -172.11(14) . . . . ?
C22 P3 C29 C34 9.82(19) . . . . ?
C22 N2 C18 C19 2.7(3) . . . . ?
C23 P3 C22 N2 -176.09(16) . . . . ?
C23 P3 C22 C21 8.8(2) . . . . ?
C23 P3 C29 C30 -64.01(16) . . . . ?
C23 P3 C29 C34 117.93(17) . . . . ?
C23 C24 C25 C26 -0.1(4) . . . . ?
C24 C23 C28 C27 0.9(3) . . . . ?
C24 C25 C26 C27 0.3(4) . . . . ?
C25 C26 C27 C28 0.0(4) . . . . ?
C26 C27 C28 C23 -0.6(4) . . . . ?
C28 C23 C24 C25 -0.5(3) . . . . ?
C29 P3 C22 N2 -67.82(17) . . . . ?
C29 P3 C22 C21 117.05(19) . . . . ?
C29 P3 C23 C24 -23.97(19) . . . . ?
C29 P3 C23 C28 157.26(16) . . . . ?
C29 C30 C31 C32 0.7(3) . . . . ?
C30 C29 C34 C33 0.4(3) . . . . ?
C30 C31 C32 C33 0.4(3) . . . . ?
C31 C32 C33 C34 -1.1(3) . . . . ?
C32 C33 C34 C29 0.7(3) . . . . ?
C34 C29 C30 C31 -1.0(3) . . . . ?
C35 N3 C39 P2 -177.38(17) . . . . ?
C35 N3 C39 C38 2.0(3) . . . . ?
C35 C36 C37 C38 0.1(4) . . . . ?
C36 C37 C38 C39 0.0(4) . . . . ?
C37 C38 C39 P2 178.3(2) . . . . ?
C37 C38 C39 N3 -1.1(4) . . . . ?
C39 P2 C40 C41 -88.84(18) . . . . ?
C39 P2 C40 C45 92.78(17) . . . . ?
C39 P2 C46 C47 172.48(16) . . . . ?
C39 P2 C46 C51 -11.3(2) . . . . ?
C39 N3 C35 C36 -1.9(4) . . . . ?
C40 P2 C39 N3 -173.51(15) . . . . ?
C40 P2 C39 C38 7.1(2) . . . . ?
C40 P2 C46 C47 63.46(17) . . . . ?
C40 P2 C46 C51 -120.31(18) . . . . ?
C40 C41 C42 C43 -0.9(3) . . . . ?
C41 C40 C45 C44 -0.1(3) . . . . ?
C41 C42 C43 C44 -0.1(4) . . . . ?
C42 C43 C44 C45 1.1(3) . . . . ?
C43 C44 C45 C40 -1.0(3) . . . . ?
C45 C40 C41 C42 1.0(3) . . . . ?
C46 P2 C39 N3 77.21(16) . . . . ?
C46 P2 C39 C38 -102.2(2) . . . . ?
C46 P2 C40 C41 18.5(2) . . . . ?
C46 P2 C40 C45 -159.90(15) . . . . ?
C46 C47 C48 C49 -1.1(3) . . . . ?
C47 C46 C51 C50 -0.3(3) . . . . ?
C47 C48 C49 C50 -0.1(4) . . . . ?
C48 C49 C50 C51 1.1(4) . . . . ?
C49 C50 C51 C46 -0.9(4) . . . . ?
C51 C46 C47 C48 1.3(3) . . . . ?
